data_2239560
loop_
_publ_author_name
'Takaluoma, Esther M.'
'Oilunkaniemi, Raija'
'Laitinen, Risto S.'

_publ_section_title
;
 Chlorido{2-[(dimethylamino)methyl]benzeneselenolato-\k^2^<i>N</i>,<i>Se</i>}(triphenylphosphane-\k<i>P</i>)palladium(II)
;
_journal_coeditor_code NK2221
_journal_issue 6
_journal_name_full 'Acta Crystallographica Section E'
_journal_page_first m215
_journal_paper_doi 10.1107/S1600536814010678
_journal_volume 70
_journal_year 2014
_chemical_formula_iupac '[Pd Cl (C9 H12 N Se) (C18 H15 P)]'
_chemical_formula_moiety 'C27 H27 Cl N P Pd Se'
_chemical_formula_sum 'C27 H27 Cl N P Pd Se'
_chemical_formula_weight 617.28
_chemical_name_systematic
;
Chlorido{2-[(dimethylamino)methyl]benzeneselenolato-\
\k^2^<i>N</i>,<i>Se</i>}(triphenylphosphane-\k<i>P</i>)palladium(II)
;
_space_group_IT_number 2
_symmetry_cell_setting triclinic
_symmetry_space_group_name_Hall '-P 1'
_symmetry_space_group_name_H-M 'P -1'
_atom_sites_solution_hydrogens geom
_atom_sites_solution_primary direct
_atom_sites_solution_secondary difmap
_audit_creation_method SHELXL-97
_cell_angle_alpha 78.8570(10)
_cell_angle_beta 66.3850(10)
_cell_angle_gamma 63.8200(10)
_cell_formula_units_Z 4
_cell_length_a 13.3528(3)
_cell_length_b 15.0683(4)
_cell_length_c 15.0721(3)
_cell_measurement_reflns_used 7312
_cell_measurement_temperature 120(2)
_cell_measurement_theta_max 26.00
_cell_measurement_theta_min 1.47
_cell_volume 2493.06(10)
_computing_cell_refinement 'DENZO-SMN (Otwinowski & Minor, 1997)'
_computing_data_collection 'COLLECT (Bruker, 2008)'
_computing_data_reduction 'DENZO-SMN (Otwinowski & Minor, 1997)'
_computing_molecular_graphics 'DIAMOND (Brandenburg, 2006)'
_computing_publication_material 'WinGX (Farrugia, 1999)'
_computing_structure_refinement 'SHELXL97 (Sheldrick, 2008)'
_computing_structure_solution 'SHELXS97 (Sheldrick, 2008)'
_diffrn_ambient_temperature 120(2)
_diffrn_measured_fraction_theta_full 0.993
_diffrn_measured_fraction_theta_max 0.993
_diffrn_measurement_device_type 'Bruker--Nonius KappaCCD'
_diffrn_measurement_method '\f scans, and \w scans with \k offsets'
_diffrn_radiation_monochromator graphite
_diffrn_radiation_source 'fine-focus sealed tube'
_diffrn_radiation_type MoK\a
_diffrn_radiation_wavelength 0.71073
_diffrn_reflns_av_R_equivalents 0.0441
_diffrn_reflns_av_sigmaI/netI 0.0535
_diffrn_reflns_limit_h_max 15
_diffrn_reflns_limit_h_min -16
_diffrn_reflns_limit_k_max 18
_diffrn_reflns_limit_k_min -18
_diffrn_reflns_limit_l_max 18
_diffrn_reflns_limit_l_min -18
_diffrn_reflns_number 36674
_diffrn_reflns_theta_full 26.00
_diffrn_reflns_theta_max 26.00
_diffrn_reflns_theta_min 1.47
_exptl_absorpt_coefficient_mu 2.391
_exptl_absorpt_correction_T_max 0.8317
_exptl_absorpt_correction_T_min 0.7959
_exptl_absorpt_correction_type multi-scan
_exptl_absorpt_process_details '(SADABS in SHELXTL; Sheldrick, 2008)'
_exptl_crystal_colour red
_exptl_crystal_density_diffrn 1.645
_exptl_crystal_density_method 'not measured'
_exptl_crystal_description block
_exptl_crystal_F_000 1232
_exptl_crystal_size_max 0.1
_exptl_crystal_size_mid 0.1
_exptl_crystal_size_min 0.08
_refine_diff_density_max 0.653
_refine_diff_density_min -0.403
_refine_ls_extinction_method none
_refine_ls_goodness_of_fit_ref 0.987
_refine_ls_hydrogen_treatment constr
_refine_ls_matrix_type full
_refine_ls_number_parameters 581
_refine_ls_number_reflns 9759
_refine_ls_number_restraints 0
_refine_ls_restrained_S_all 0.987
_refine_ls_R_factor_all 0.0568
_refine_ls_R_factor_gt 0.0313
_refine_ls_shift/su_max 0.001
_refine_ls_shift/su_mean 0.000
_refine_ls_structure_factor_coef Fsqd
_refine_ls_weighting_details 'calc w=1/[\s^2^(Fo^2^)+(0.0251P)^2^+0.0000P] where P=(Fo^2^+2Fc^2^)/3'
_refine_ls_weighting_scheme calc
_refine_ls_wR_factor_gt 0.0531
_refine_ls_wR_factor_ref 0.0584
_reflns_number_gt 7312
_reflns_number_total 9759
_reflns_threshold_expression I>2sigma(I)
_cod_data_source_file nk2221sup1.cf
_cod_data_source_block I
_cod_database_code 2239560
_cod_database_fobs_code 2239560

loop_
_symmetry_equiv_pos_as_xyz
'x, y, z'
'-x, -y, -z'

loop_
_atom_site_type_symbol
_atom_site_label
_atom_site_fract_x
_atom_site_fract_y
_atom_site_fract_z
_atom_site_U_iso_or_equiv
_atom_site_adp_type
_atom_site_calc_flag
_atom_site_refinement_flags
_atom_site_occupancy
_atom_site_symmetry_multiplicity
C C11 0.1449(3) 0.2371(2) 0.5732(2) 0.0164(7) Uani d . 1 1
C C12 0.2527(3) 0.2295(2) 0.4999(2) 0.0164(7) Uani d . 1 1
C C13 0.3578(3) 0.1528(2) 0.5048(2) 0.0220(8) Uani d . 1 1
H H13 0.4318 0.1468 0.4548 0.026 Uiso calc R 1 1
C C14 0.3564(3) 0.0852(3) 0.5809(3) 0.0280(9) Uani d . 1 1
H H14 0.4292 0.0346 0.5846 0.034 Uiso calc R 1 1
C C15 0.2487(3) 0.0916(3) 0.6518(2) 0.0270(8) Uani d . 1 1
H H15 0.2471 0.0441 0.7034 0.032 Uiso calc R 1 1
C C16 0.1434(3) 0.1667(3) 0.6478(2) 0.0235(8) Uani d . 1 1
H H16 0.0694 0.1703 0.6963 0.028 Uiso calc R 1 1
C C17 0.2546(3) 0.3041(2) 0.4188(2) 0.0179(7) Uani d . 1 1
H H17A 0.3387 0.2939 0.3802 0.022 Uiso calc R 1 1
H H17B 0.2127 0.3710 0.4464 0.022 Uiso calc R 1 1
C C18 0.2621(3) 0.2010(2) 0.3097(2) 0.0229(8) Uani d . 1 1
H H18A 0.2318 0.1997 0.2608 0.034 Uiso calc R 1 1
H H18B 0.2498 0.1514 0.3605 0.034 Uiso calc R 1 1
H H18C 0.3477 0.1863 0.2792 0.034 Uiso calc R 1 1
C C19 0.2155(3) 0.3743(3) 0.2741(2) 0.0270(9) Uani d . 1 1
H H19A 0.3012 0.3583 0.2413 0.040 Uiso calc R 1 1
H H19B 0.1753 0.4402 0.3019 0.040 Uiso calc R 1 1
H H19C 0.1820 0.3735 0.2273 0.040 Uiso calc R 1 1
C C21 0.9319(3) 0.2784(2) -0.0904(2) 0.0158(7) Uani d . 1 1
C C22 0.9714(3) 0.2729(2) -0.0157(2) 0.0166(7) Uani d . 1 1
C C23 1.0138(3) 0.3420(3) -0.0142(2) 0.0216(8) Uani d . 1 1
H H23 1.0387 0.3398 0.0374 0.026 Uiso calc R 1 1
C C24 1.0201(3) 0.4135(3) -0.0864(2) 0.0225(8) Uani d . 1 1
H H24 1.0509 0.4591 -0.0853 0.027 Uiso calc R 1 1
C C25 0.9815(3) 0.4183(3) -0.1603(2) 0.0235(8) Uani d . 1 1
H H25 0.9867 0.4669 -0.2105 0.028 Uiso calc R 1 1
C C26 0.9355(3) 0.3528(2) -0.1612(2) 0.0203(8) Uani d . 1 1
H H26 0.9058 0.3585 -0.2107 0.024 Uiso calc R 1 1
C C27 0.9727(3) 0.1921(3) 0.0590(2) 0.0204(8) Uani d . 1 1
H H27A 1.0165 0.1934 0.0981 0.024 Uiso calc R 1 1
H H27B 1.0176 0.1280 0.0258 0.024 Uiso calc R 1 1
C C28 0.8720(3) 0.1153(3) 0.1977(2) 0.0330(10) Uani d . 1 1
H H28A 0.9178 0.1220 0.2313 0.050 Uiso calc R 1 1
H H28B 0.9170 0.0521 0.1643 0.050 Uiso calc R 1 1
H H28C 0.7950 0.1173 0.2450 0.050 Uiso calc R 1 1
C C29 0.7846(3) 0.2930(3) 0.1772(2) 0.0301(9) Uani d . 1 1
H H29A 0.7102 0.2933 0.2278 0.045 Uiso calc R 1 1
H H29B 0.7661 0.3475 0.1309 0.045 Uiso calc R 1 1
H H29C 0.8334 0.3011 0.2067 0.045 Uiso calc R 1 1
C C111 -0.2885(3) 0.4327(2) 0.5935(2) 0.0146(7) Uani d . 1 1
C C112 -0.3750(3) 0.5292(2) 0.6058(2) 0.0192(8) Uani d . 1 1
H H112 -0.3854 0.5696 0.5507 0.023 Uiso calc R 1 1
C C113 -0.4464(3) 0.5669(3) 0.6979(2) 0.0233(8) Uani d . 1 1
H H113 -0.5050 0.6330 0.7053 0.028 Uiso calc R 1 1
C C114 -0.4328(3) 0.5097(3) 0.7779(2) 0.0238(8) Uani d . 1 1
H H114 -0.4816 0.5361 0.8408 0.029 Uiso calc R 1 1
C C115 -0.3473(3) 0.4126(3) 0.7673(2) 0.0219(8) Uani d . 1 1
H H115 -0.3381 0.3726 0.8230 0.026 Uiso calc R 1 1
C C116 -0.2757(3) 0.3745(2) 0.6758(2) 0.0191(7) Uani d . 1 1
H H116 -0.2174 0.3082 0.6688 0.023 Uiso calc R 1 1
C C121 -0.2355(3) 0.2802(2) 0.4760(2) 0.0147(7) Uani d . 1 1
C C122 -0.1492(3) 0.1870(2) 0.4420(2) 0.0174(7) Uani d . 1 1
H H122 -0.0671 0.1758 0.4160 0.021 Uiso calc R 1 1
C C123 -0.1819(3) 0.1108(2) 0.4459(2) 0.0222(8) Uani d . 1 1
H H123 -0.1225 0.0472 0.4231 0.027 Uiso calc R 1 1
C C124 -0.3016(3) 0.1273(3) 0.4829(2) 0.0260(8) Uani d . 1 1
H H124 -0.3243 0.0753 0.4846 0.031 Uiso calc R 1 1
C C125 -0.3882(3) 0.2190(3) 0.5175(2) 0.0260(8) Uani d . 1 1
H H125 -0.4702 0.2301 0.5431 0.031 Uiso calc R 1 1
C C126 -0.3553(3) 0.2948(3) 0.5148(2) 0.0200(8) Uani d . 1 1
H H126 -0.4150 0.3576 0.5396 0.024 Uiso calc R 1 1
C C131 -0.2533(3) 0.4777(2) 0.3930(2) 0.0143(7) Uani d . 1 1
C C132 -0.2229(3) 0.5584(2) 0.3751(2) 0.0178(7) Uani d . 1 1
H H132 -0.1716 0.5601 0.4032 0.021 Uiso calc R 1 1
C C133 -0.2671(3) 0.6358(3) 0.3165(2) 0.0222(8) Uani d . 1 1
H H133 -0.2480 0.6917 0.3057 0.027 Uiso calc R 1 1
C C134 -0.3391(3) 0.6323(3) 0.2736(2) 0.0228(8) Uani d . 1 1
H H134 -0.3688 0.6853 0.2326 0.027 Uiso calc R 1 1
C C135 -0.3678(3) 0.5526(3) 0.2899(2) 0.0241(8) Uani d . 1 1
H H135 -0.4171 0.5504 0.2598 0.029 Uiso calc R 1 1
C C136 -0.3258(3) 0.4747(2) 0.3500(2) 0.0186(7) Uani d . 1 1
H H136 -0.3467 0.4198 0.3614 0.022 Uiso calc R 1 1
C C211 0.7140(3) 0.0859(2) -0.1210(2) 0.0146(7) Uani d . 1 1
C C212 0.7818(3) -0.0143(2) -0.1386(2) 0.0195(8) Uani d . 1 1
H H212 0.7871 -0.0598 -0.0857 0.023 Uiso calc R 1 1
C C213 0.8420(3) -0.0487(3) -0.2323(2) 0.0213(8) Uani d . 1 1
H H213 0.8891 -0.1174 -0.2435 0.026 Uiso calc R 1 1
C C214 0.8334(3) 0.0167(3) -0.3097(2) 0.0203(8) Uani d . 1 1
H H214 0.8748 -0.0067 -0.3741 0.024 Uiso calc R 1 1
C C215 0.7646(3) 0.1163(3) -0.2930(2) 0.0229(8) Uani d . 1 1
H H215 0.7576 0.1612 -0.3461 0.028 Uiso calc R 1 1
C C216 0.7056(3) 0.1514(2) -0.1993(2) 0.0198(8) Uani d . 1 1
H H216 0.6593 0.2202 -0.1886 0.024 Uiso calc R 1 1
C C221 0.5052(3) 0.2371(2) 0.0011(2) 0.0165(7) Uani d . 1 1
C C222 0.4255(3) 0.2250(3) -0.0284(2) 0.0236(8) Uani d . 1 1
H H222 0.4429 0.1620 -0.0481 0.028 Uiso calc R 1 1
C C223 0.3209(3) 0.3047(3) -0.0290(2) 0.0295(9) Uani d . 1 1
H H223 0.2650 0.2956 -0.0464 0.035 Uiso calc R 1 1
C C224 0.2978(3) 0.3969(3) -0.0045(2) 0.0337(10) Uani d . 1 1
H H224 0.2267 0.4516 -0.0062 0.040 Uiso calc R 1 1
C C225 0.3771(3) 0.4106(3) 0.0227(2) 0.0313(9) Uani d . 1 1
H H225 0.3611 0.4745 0.0392 0.038 Uiso calc R 1 1
C C226 0.4803(3) 0.3304(2) 0.0255(2) 0.0227(8) Uani d . 1 1
H H226 0.5348 0.3396 0.0445 0.027 Uiso calc R 1 1
C C231 0.6093(3) 0.0362(2) 0.0808(2) 0.0156(7) Uani d . 1 1
C C232 0.7025(3) -0.0437(2) 0.1021(2) 0.0212(8) Uani d . 1 1
H H232 0.7822 -0.0488 0.0694 0.025 Uiso calc R 1 1
C C233 0.6809(3) -0.1148(3) 0.1694(2) 0.0249(8) Uani d . 1 1
H H233 0.7454 -0.1700 0.1814 0.030 Uiso calc R 1 1
C C234 0.5645(3) -0.1058(3) 0.2197(2) 0.0258(8) Uani d . 1 1
H H234 0.5488 -0.1535 0.2682 0.031 Uiso calc R 1 1
C C235 0.4721(3) -0.0279(3) 0.1993(2) 0.0246(8) Uani d . 1 1
H H235 0.3924 -0.0222 0.2337 0.029 Uiso calc R 1 1
C C236 0.4932(3) 0.0425(2) 0.1294(2) 0.0195(7) Uani d . 1 1
H H236 0.4287 0.0950 0.1145 0.023 Uiso calc R 1 1
N N1 0.1976(2) 0.30004(19) 0.35255(17) 0.0147(6) Uani d . 1 1
N N2 0.8515(2) 0.1977(2) 0.12601(18) 0.0190(6) Uani d . 1 1
P P1 -0.19223(7) 0.38005(6) 0.47282(6) 0.01370(18) Uani d . 1 1
P P2 0.64356(7) 0.13454(6) 0.00150(6) 0.01466(18) Uani d . 1 1
Cl Cl1 0.00473(7) 0.31983(6) 0.26248(5) 0.01847(18) Uani d . 1 1
Cl Cl2 0.59361(7) 0.18539(6) 0.21434(5) 0.02087(19) Uani d . 1 1
Se Se1 -0.00116(3) 0.34635(3) 0.57421(2) 0.02091(9) Uani d . 1 1
Se Se2 0.87847(3) 0.18355(3) -0.10148(2) 0.02016(8) Uani d . 1 1
Pd Pd1 0.00710(2) 0.335783(18) 0.415702(17) 0.01296(6) Uani d . 1 1
Pd Pd2 0.74755(2) 0.175273(18) 0.060536(17) 0.01408(6) Uani d . 1 1

loop_
_atom_site_aniso_label
_atom_site_aniso_U_11
_atom_site_aniso_U_22
_atom_site_aniso_U_33
_atom_site_aniso_U_12
_atom_site_aniso_U_13
_atom_site_aniso_U_23
C11 0.0159(17) 0.0198(19) 0.0172(17) -0.0060(15) -0.0080(15) -0.0068(15)
C12 0.0178(17) 0.0214(19) 0.0167(17) -0.0086(15) -0.0094(15) -0.0062(15)
C13 0.0183(18) 0.025(2) 0.0248(19) -0.0054(16) -0.0098(16) -0.0074(16)
C14 0.028(2) 0.024(2) 0.032(2) -0.0002(17) -0.0180(18) -0.0084(17)
C15 0.041(2) 0.024(2) 0.0214(19) -0.0131(18) -0.0179(18) 0.0029(16)
C16 0.0261(19) 0.031(2) 0.0172(18) -0.0149(17) -0.0081(16) 0.0001(16)
C17 0.0152(17) 0.024(2) 0.0187(18) -0.0103(15) -0.0035(15) -0.0076(15)
C18 0.0153(17) 0.029(2) 0.0243(19) -0.0041(16) -0.0086(15) -0.0100(16)
C19 0.029(2) 0.039(2) 0.0212(19) -0.0238(18) -0.0107(17) 0.0099(17)
C21 0.0094(15) 0.0208(19) 0.0161(17) -0.0059(14) -0.0022(14) -0.0038(14)
C22 0.0100(16) 0.0215(19) 0.0143(17) -0.0027(14) -0.0033(14) -0.0033(14)
C23 0.0132(17) 0.037(2) 0.0186(18) -0.0087(16) -0.0074(15) -0.0080(16)
C24 0.0144(17) 0.027(2) 0.027(2) -0.0096(16) -0.0025(16) -0.0098(17)
C25 0.0199(18) 0.025(2) 0.0208(19) -0.0079(16) -0.0051(16) 0.0003(16)
C26 0.0179(17) 0.029(2) 0.0146(18) -0.0093(16) -0.0062(15) -0.0006(15)
C27 0.0108(16) 0.032(2) 0.0183(18) -0.0068(15) -0.0058(14) -0.0038(16)
C28 0.0223(19) 0.060(3) 0.024(2) -0.0245(19) -0.0142(17) 0.0173(19)
C29 0.0189(18) 0.048(3) 0.029(2) -0.0178(18) -0.0016(17) -0.0186(19)
C111 0.0108(16) 0.0181(18) 0.0164(17) -0.0092(14) -0.0012(14) -0.0036(14)
C112 0.0151(17) 0.022(2) 0.0256(19) -0.0114(15) -0.0066(15) -0.0017(16)
C113 0.0178(18) 0.0162(19) 0.034(2) -0.0076(15) -0.0020(16) -0.0110(16)
C114 0.0224(19) 0.030(2) 0.0216(19) -0.0173(17) 0.0020(16) -0.0126(17)
C115 0.0247(19) 0.033(2) 0.0164(18) -0.0208(17) -0.0053(16) 0.0008(16)
C116 0.0172(17) 0.0212(19) 0.0223(19) -0.0103(15) -0.0070(15) -0.0018(15)
C121 0.0197(17) 0.0166(18) 0.0119(16) -0.0098(15) -0.0096(14) 0.0059(14)
C122 0.0180(17) 0.0203(19) 0.0133(17) -0.0078(15) -0.0051(14) 0.0002(14)
C123 0.032(2) 0.0174(19) 0.0165(18) -0.0094(16) -0.0065(16) -0.0049(15)
C124 0.040(2) 0.027(2) 0.024(2) -0.0241(19) -0.0130(18) 0.0017(17)
C125 0.0245(19) 0.034(2) 0.027(2) -0.0195(18) -0.0089(17) 0.0005(17)
C126 0.0179(18) 0.022(2) 0.0199(18) -0.0068(15) -0.0077(15) -0.0010(15)
C131 0.0114(16) 0.0131(18) 0.0130(17) -0.0006(14) -0.0032(14) -0.0021(14)
C132 0.0174(17) 0.022(2) 0.0151(17) -0.0086(15) -0.0070(15) 0.0010(15)
C133 0.0261(19) 0.022(2) 0.0163(18) -0.0127(16) -0.0025(16) 0.0008(15)
C134 0.0246(19) 0.023(2) 0.0169(18) -0.0066(16) -0.0093(16) 0.0031(15)
C135 0.0249(19) 0.030(2) 0.0226(19) -0.0097(17) -0.0154(16) 0.0010(16)
C136 0.0152(17) 0.0168(19) 0.0234(19) -0.0069(14) -0.0051(15) -0.0025(15)
C211 0.0117(16) 0.0195(19) 0.0138(17) -0.0085(14) -0.0026(14) -0.0016(14)
C212 0.0176(17) 0.022(2) 0.0196(18) -0.0043(15) -0.0106(15) -0.0026(15)
C213 0.0172(17) 0.021(2) 0.027(2) -0.0041(15) -0.0100(16) -0.0070(16)
C214 0.0158(17) 0.031(2) 0.0145(18) -0.0111(16) -0.0020(15) -0.0059(16)
C215 0.0257(19) 0.028(2) 0.0177(18) -0.0148(17) -0.0067(16) 0.0006(16)
C216 0.0216(18) 0.0163(19) 0.0206(19) -0.0078(15) -0.0054(15) -0.0026(15)
C221 0.0169(17) 0.0217(19) 0.0079(16) -0.0065(15) -0.0038(14) 0.0014(14)
C222 0.0185(18) 0.032(2) 0.0182(18) -0.0051(16) -0.0064(15) -0.0085(16)
C223 0.0161(18) 0.048(3) 0.021(2) -0.0057(18) -0.0103(16) -0.0032(18)
C224 0.025(2) 0.038(3) 0.019(2) 0.0052(18) -0.0094(17) -0.0032(18)
C225 0.037(2) 0.025(2) 0.020(2) -0.0004(18) -0.0109(18) -0.0052(17)
C226 0.0244(19) 0.025(2) 0.0177(18) -0.0084(16) -0.0084(16) -0.0006(16)
C231 0.0204(18) 0.0168(18) 0.0111(16) -0.0090(15) -0.0046(14) -0.0023(14)
C232 0.0197(18) 0.028(2) 0.0166(18) -0.0102(16) -0.0061(15) -0.0002(16)
C233 0.031(2) 0.023(2) 0.0191(19) -0.0068(17) -0.0103(17) -0.0027(16)
C234 0.039(2) 0.021(2) 0.0196(19) -0.0161(18) -0.0081(17) 0.0008(16)
C235 0.026(2) 0.032(2) 0.0208(19) -0.0188(18) -0.0019(16) -0.0065(17)
C236 0.0209(18) 0.0200(19) 0.0200(18) -0.0085(15) -0.0072(15) -0.0052(15)
N1 0.0144(14) 0.0196(15) 0.0125(14) -0.0097(12) -0.0042(11) 0.0005(12)
N2 0.0173(14) 0.0288(17) 0.0142(14) -0.0112(13) -0.0069(12) 0.0001(13)
P1 0.0127(4) 0.0143(5) 0.0145(4) -0.0053(4) -0.0048(4) -0.0016(4)
P2 0.0136(4) 0.0166(5) 0.0137(4) -0.0053(4) -0.0051(4) -0.0016(4)
Cl1 0.0187(4) 0.0233(5) 0.0154(4) -0.0082(4) -0.0076(3) -0.0022(3)
Cl2 0.0169(4) 0.0301(5) 0.0160(4) -0.0119(4) -0.0004(3) -0.0076(4)
Se1 0.01454(17) 0.0306(2) 0.01433(18) -0.00349(15) -0.00578(14) -0.00631(15)
Se2 0.02192(18) 0.0287(2) 0.01329(17) -0.01509(16) -0.00248(15) -0.00404(15)
Pd1 0.01155(12) 0.01608(14) 0.01212(13) -0.00552(10) -0.00456(10) -0.00157(10)
Pd2 0.01134(12) 0.01862(15) 0.01210(13) -0.00543(11) -0.00354(10) -0.00296(10)

loop_
_atom_type_symbol
_atom_type_description
_atom_type_scat_dispersion_real
_atom_type_scat_dispersion_imag
_atom_type_scat_source
C C 0.0033 0.0016 'International Tables Vol C Tables 4.2.6.8 and 6.1.1.4'
H H 0.0000 0.0000 'International Tables Vol C Tables 4.2.6.8 and 6.1.1.4'
N N 0.0061 0.0033 'International Tables Vol C Tables 4.2.6.8 and 6.1.1.4'
P P 0.1023 0.0942 'International Tables Vol C Tables 4.2.6.8 and 6.1.1.4'
Cl Cl 0.1484 0.1585 'International Tables Vol C Tables 4.2.6.8 and 6.1.1.4'
Se Se -0.0929 2.2259 'International Tables Vol C Tables 4.2.6.8 and 6.1.1.4'
Pd Pd -0.9988 1.0072 'International Tables Vol C Tables 4.2.6.8 and 6.1.1.4'

loop_
_geom_angle_atom_site_label_1
_geom_angle_atom_site_label_2
_geom_angle_atom_site_label_3
_geom_angle
_geom_angle_publ_flag
C16 C11 C12 119.9(3) ?
C16 C11 Se1 119.7(2) ?
C12 C11 Se1 120.4(2) ?
C13 C12 C11 118.9(3) ?
C13 C12 C17 121.0(3) ?
C11 C12 C17 120.1(3) ?
C14 C13 C12 121.0(3) ?
C14 C13 H13 119.5 ?
C12 C13 H13 119.5 ?
C13 C14 C15 119.6(3) ?
C13 C14 H14 120.2 ?
C15 C14 H14 120.2 ?
C16 C15 C14 120.2(3) ?
C16 C15 H15 119.9 ?
C14 C15 H15 119.9 ?
C15 C16 C11 120.3(3) ?
C15 C16 H16 119.8 ?
C11 C16 H16 119.8 ?
C12 C17 N1 114.1(2) ?
C12 C17 H17A 108.7 ?
N1 C17 H17A 108.7 ?
C12 C17 H17B 108.7 ?
N1 C17 H17B 108.7 ?
H17A C17 H17B 107.6 ?
N1 C18 H18A 109.5 ?
N1 C18 H18B 109.5 ?
H18A C18 H18B 109.5 ?
N1 C18 H18C 109.5 ?
H18A C18 H18C 109.5 ?
H18B C18 H18C 109.5 ?
N1 C19 H19A 109.5 ?
N1 C19 H19B 109.5 ?
H19A C19 H19B 109.5 ?
N1 C19 H19C 109.5 ?
H19A C19 H19C 109.5 ?
H19B C19 H19C 109.5 ?
C26 C21 C22 119.2(3) ?
C26 C21 Se2 118.7(2) ?
C22 C21 Se2 122.1(2) ?
C23 C22 C21 119.1(3) ?
C23 C22 C27 120.4(3) ?
C21 C22 C27 120.5(3) ?
C24 C23 C22 121.0(3) ?
C24 C23 H23 119.5 ?
C22 C23 H23 119.5 ?
C23 C24 C25 119.7(3) ?
C23 C24 H24 120.2 ?
C25 C24 H24 120.2 ?
C26 C25 C24 120.1(3) ?
C26 C25 H25 119.9 ?
C24 C25 H25 119.9 ?
C25 C26 C21 120.8(3) ?
C25 C26 H26 119.6 ?
C21 C26 H26 119.6 ?
C22 C27 N2 114.7(3) ?
C22 C27 H27A 108.6 ?
N2 C27 H27A 108.6 ?
C22 C27 H27B 108.6 ?
N2 C27 H27B 108.6 ?
H27A C27 H27B 107.6 ?
N2 C28 H28A 109.5 ?
N2 C28 H28B 109.5 ?
H28A C28 H28B 109.5 ?
N2 C28 H28C 109.5 ?
H28A C28 H28C 109.5 ?
H28B C28 H28C 109.5 ?
N2 C29 H29A 109.5 ?
N2 C29 H29B 109.5 ?
H29A C29 H29B 109.5 ?
N2 C29 H29C 109.5 ?
H29A C29 H29C 109.5 ?
H29B C29 H29C 109.5 ?
C112 C111 C116 118.6(3) ?
C112 C111 P1 121.9(2) ?
C116 C111 P1 119.5(2) ?
C113 C112 C111 120.6(3) ?
C113 C112 H112 119.7 ?
C111 C112 H112 119.7 ?
C114 C113 C112 120.4(3) ?
C114 C113 H113 119.8 ?
C112 C113 H113 119.8 ?
C113 C114 C115 120.0(3) ?
C113 C114 H114 120.0 ?
C115 C114 H114 120.0 ?
C116 C115 C114 120.0(3) ?
C116 C115 H115 120.0 ?
C114 C115 H115 120.0 ?
C115 C116 C111 120.5(3) ?
C115 C116 H116 119.8 ?
C111 C116 H116 119.8 ?
C126 C121 C122 118.8(3) ?
C126 C121 P1 120.6(2) ?
C122 C121 P1 120.6(2) ?
C123 C122 C121 120.6(3) ?
C123 C122 H122 119.7 ?
C121 C122 H122 119.7 ?
C122 C123 C124 119.8(3) ?
C122 C123 H123 120.1 ?
C124 C123 H123 120.1 ?
C125 C124 C123 120.3(3) ?
C125 C124 H124 119.9 ?
C123 C124 H124 119.9 ?
C124 C125 C126 119.9(3) ?
C124 C125 H125 120.0 ?
C126 C125 H125 120.0 ?
C125 C126 C121 120.7(3) ?
C125 C126 H126 119.7 ?
C121 C126 H126 119.7 ?
C136 C131 C132 119.6(3) ?
C136 C131 P1 123.6(2) ?
C132 C131 P1 116.8(2) ?
C133 C132 C131 120.1(3) ?
C133 C132 H132 120.0 ?
C131 C132 H132 120.0 ?
C132 C133 C134 120.0(3) ?
C132 C133 H133 120.0 ?
C134 C133 H133 120.0 ?
C135 C134 C133 120.1(3) ?
C135 C134 H134 119.9 ?
C133 C134 H134 119.9 ?
C134 C135 C136 120.7(3) ?
C134 C135 H135 119.7 ?
C136 C135 H135 119.7 ?
C131 C136 C135 119.5(3) ?
C131 C136 H136 120.3 ?
C135 C136 H136 120.3 ?
C212 C211 C216 118.8(3) ?
C212 C211 P2 121.7(2) ?
C216 C211 P2 119.3(2) ?
C213 C212 C211 120.8(3) ?
C213 C212 H212 119.6 ?
C211 C212 H212 119.6 ?
C214 C213 C212 120.0(3) ?
C214 C213 H213 120.0 ?
C212 C213 H213 120.0 ?
C215 C214 C213 119.7(3) ?
C215 C214 H214 120.2 ?
C213 C214 H214 120.2 ?
C214 C215 C216 120.5(3) ?
C214 C215 H215 119.7 ?
C216 C215 H215 119.7 ?
C215 C216 C211 120.1(3) ?
C215 C216 H216 119.9 ?
C211 C216 H216 119.9 ?
C226 C221 C222 118.8(3) ?
C226 C221 P2 119.9(2) ?
C222 C221 P2 121.2(3) ?
C223 C222 C221 120.1(3) ?
C223 C222 H222 119.9 ?
C221 C222 H222 119.9 ?
C224 C223 C222 120.0(3) ?
C224 C223 H223 120.0 ?
C222 C223 H223 120.0 ?
C223 C224 C225 120.5(3) ?
C223 C224 H224 119.7 ?
C225 C224 H224 119.7 ?
C224 C225 C226 119.4(4) ?
C224 C225 H225 120.3 ?
C226 C225 H225 120.3 ?
C221 C226 C225 121.0(3) ?
C221 C226 H226 119.5 ?
C225 C226 H226 119.5 ?
C236 C231 C232 118.6(3) ?
C236 C231 P2 122.9(2) ?
C232 C231 P2 118.1(2) ?
C233 C232 C231 121.0(3) ?
C233 C232 H232 119.5 ?
C231 C232 H232 119.5 ?
C232 C233 C234 119.7(3) ?
C232 C233 H233 120.1 ?
C234 C233 H233 120.1 ?
C235 C234 C233 119.8(3) ?
C235 C234 H234 120.1 ?
C233 C234 H234 120.1 ?
C234 C235 C236 120.9(3) ?
C234 C235 H235 119.6 ?
C236 C235 H235 119.6 ?
C235 C236 C231 119.8(3) ?
C235 C236 H236 120.1 ?
C231 C236 H236 120.1 ?
C18 N1 C19 108.6(3) ?
C18 N1 C17 108.6(2) ?
C19 N1 C17 105.9(2) ?
C18 N1 Pd1 109.80(18) ?
C19 N1 Pd1 107.16(19) ?
C17 N1 Pd1 116.46(18) ?
C29 N2 C28 109.0(3) ?
C29 N2 C27 108.9(2) ?
C28 N2 C27 106.3(2) ?
C29 N2 Pd2 111.12(19) ?
C28 N2 Pd2 105.39(19) ?
C27 N2 Pd2 115.78(18) ?
C121 P1 C131 107.71(14) ?
C121 P1 C111 101.72(14) ?
C131 P1 C111 102.65(14) ?
C121 P1 Pd1 114.11(10) ?
C131 P1 Pd1 107.54(10) ?
C111 P1 Pd1 121.91(10) ?
C221 P2 C231 109.16(14) ?
C221 P2 C211 104.05(14) ?
C231 P2 C211 105.09(14) ?
C221 P2 Pd2 112.71(11) ?
C231 P2 Pd2 105.96(10) ?
C211 P2 Pd2 119.38(10) ?
C11 Se1 Pd1 100.25(9) ?
C21 Se2 Pd2 101.44(9) ?
N1 Pd1 P1 176.14(7) ?
N1 Pd1 Se1 92.62(6) yes
P1 Pd1 Se1 90.14(2) yes
N1 Pd1 Cl1 90.80(7) yes
P1 Pd1 Cl1 86.56(3) yes
Se1 Pd1 Cl1 175.71(2) ?
N2 Pd2 P2 173.26(8) ?
N2 Pd2 Cl2 90.79(7) yes
P2 Pd2 Cl2 86.75(3) yes
N2 Pd2 Se2 94.53(7) yes
P2 Pd2 Se2 88.69(2) yes
Cl2 Pd2 Se2 171.36(2) ?

loop_
_geom_bond_atom_site_label_1
_geom_bond_atom_site_label_2
_geom_bond_distance
_geom_bond_publ_flag
C11 C16 1.390(4) ?
C11 C12 1.391(4) ?
C11 Se1 1.915(3) ?
C12 C13 1.388(4) ?
C12 C17 1.493(4) ?
C13 C14 1.380(5) ?
C13 H13 0.9500 ?
C14 C15 1.381(5) ?
C14 H14 0.9500 ?
C15 C16 1.377(5) ?
C15 H15 0.9500 ?
C16 H16 0.9500 ?
C17 N1 1.501(4) ?
C17 H17A 0.9900 ?
C17 H17B 0.9900 ?
C18 N1 1.476(4) ?
C18 H18A 0.9800 ?
C18 H18B 0.9800 ?
C18 H18C 0.9800 ?
C19 N1 1.485(4) ?
C19 H19A 0.9800 ?
C19 H19B 0.9800 ?
C19 H19C 0.9800 ?
C21 C26 1.395(4) ?
C21 C22 1.398(4) ?
C21 Se2 1.914(3) ?
C22 C23 1.394(4) ?
C22 C27 1.489(4) ?
C23 C24 1.380(5) ?
C23 H23 0.9500 ?
C24 C25 1.381(4) ?
C24 H24 0.9500 ?
C25 C26 1.378(4) ?
C25 H25 0.9500 ?
C26 H26 0.9500 ?
C27 N2 1.500(4) ?
C27 H27A 0.9900 ?
C27 H27B 0.9900 ?
C28 N2 1.485(4) ?
C28 H28A 0.9800 ?
C28 H28B 0.9800 ?
C28 H28C 0.9800 ?
C29 N2 1.482(4) ?
C29 H29A 0.9800 ?
C29 H29B 0.9800 ?
C29 H29C 0.9800 ?
C111 C112 1.390(4) ?
C111 C116 1.398(4) ?
C111 P1 1.837(3) ?
C112 C113 1.387(4) ?
C112 H112 0.9500 ?
C113 C114 1.367(5) ?
C113 H113 0.9500 ?
C114 C115 1.392(5) ?
C114 H114 0.9500 ?
C115 C116 1.383(4) ?
C115 H115 0.9500 ?
C116 H116 0.9500 ?
C121 C126 1.392(4) ?
C121 C122 1.392(4) ?
C121 P1 1.822(3) ?
C122 C123 1.383(4) ?
C122 H122 0.9500 ?
C123 C124 1.384(5) ?
C123 H123 0.9500 ?
C124 C125 1.380(5) ?
C124 H124 0.9500 ?
C125 C126 1.382(4) ?
C125 H125 0.9500 ?
C126 H126 0.9500 ?
C131 C136 1.384(4) ?
C131 C132 1.391(4) ?
C131 P1 1.822(3) ?
C132 C133 1.379(4) ?
C132 H132 0.9500 ?
C133 C134 1.380(4) ?
C133 H133 0.9500 ?
C134 C135 1.366(5) ?
C134 H134 0.9500 ?
C135 C136 1.388(4) ?
C135 H135 0.9500 ?
C136 H136 0.9500 ?
C211 C212 1.387(4) ?
C211 C216 1.392(4) ?
C211 P2 1.831(3) ?
C212 C213 1.385(4) ?
C212 H212 0.9500 ?
C213 C214 1.381(4) ?
C213 H213 0.9500 ?
C214 C215 1.379(5) ?
C214 H214 0.9500 ?
C215 C216 1.387(4) ?
C215 H215 0.9500 ?
C216 H216 0.9500 ?
C221 C226 1.383(4) ?
C221 C222 1.396(4) ?
C221 P2 1.813(3) ?
C222 C223 1.385(4) ?
C222 H222 0.9500 ?
C223 C224 1.376(5) ?
C223 H223 0.9500 ?
C224 C225 1.380(5) ?
C224 H224 0.9500 ?
C225 C226 1.385(5) ?
C225 H225 0.9500 ?
C226 H226 0.9500 ?
C231 C236 1.392(4) ?
C231 C232 1.397(4) ?
C231 P2 1.819(3) ?
C232 C233 1.370(4) ?
C232 H232 0.9500 ?
C233 C234 1.385(5) ?
C233 H233 0.9500 ?
C234 C235 1.372(5) ?
C234 H234 0.9500 ?
C235 C236 1.381(4) ?
C235 H235 0.9500 ?
C236 H236 0.9500 ?
N1 Pd1 2.172(2) yes
N2 Pd2 2.158(2) yes
P1 Pd1 2.2562(8) yes
P2 Pd2 2.2471(8) yes
Cl1 Pd1 2.3816(8) yes
Cl2 Pd2 2.3801(8) yes
Se1 Pd1 2.3801(4) yes
Se2 Pd2 2.3852(4) yes

loop_
_geom_torsion_atom_site_label_1
_geom_torsion_atom_site_label_2
_geom_torsion_atom_site_label_3
_geom_torsion_atom_site_label_4
_geom_torsion
C16 C11 C12 C13 -2.1(4)
Se1 C11 C12 C13 176.0(2)
C16 C11 C12 C17 179.0(3)
Se1 C11 C12 C17 -2.9(4)
C11 C12 C13 C14 -0.4(5)
C17 C12 C13 C14 178.4(3)
C12 C13 C14 C15 2.4(5)
C13 C14 C15 C16 -1.8(5)
C14 C15 C16 C11 -0.8(5)
C12 C11 C16 C15 2.7(5)
Se1 C11 C16 C15 -175.4(2)
C13 C12 C17 N1 113.2(3)
C11 C12 C17 N1 -68.0(4)
C26 C21 C22 C23 -0.2(5)
Se2 C21 C22 C23 177.3(2)
C26 C21 C22 C27 -177.8(3)
Se2 C21 C22 C27 -0.2(4)
C21 C22 C23 C24 -1.7(5)
C27 C22 C23 C24 175.9(3)
C22 C23 C24 C25 1.5(5)
C23 C24 C25 C26 0.8(5)
C24 C25 C26 C21 -2.8(5)
C22 C21 C26 C25 2.5(5)
Se2 C21 C26 C25 -175.2(2)
C23 C22 C27 N2 114.0(3)
C21 C22 C27 N2 -68.4(4)
C116 C111 C112 C113 0.5(4)
P1 C111 C112 C113 -179.9(2)
C111 C112 C113 C114 -0.1(5)
C112 C113 C114 C115 -0.3(5)
C113 C114 C115 C116 0.4(5)
C114 C115 C116 C111 0.0(5)
C112 C111 C116 C115 -0.4(4)
P1 C111 C116 C115 -180.0(2)
C126 C121 C122 C123 0.6(4)
P1 C121 C122 C123 179.0(2)
C121 C122 C123 C124 0.6(5)
C122 C123 C124 C125 -1.1(5)
C123 C124 C125 C126 0.2(5)
C124 C125 C126 C121 1.1(5)
C122 C121 C126 C125 -1.5(5)
P1 C121 C126 C125 -179.8(2)
C136 C131 C132 C133 1.5(5)
P1 C131 C132 C133 -179.1(2)
C131 C132 C133 C134 -1.7(5)
C132 C133 C134 C135 0.7(5)
C133 C134 C135 C136 0.4(5)
C132 C131 C136 C135 -0.4(5)
P1 C131 C136 C135 -179.8(2)
C134 C135 C136 C131 -0.5(5)
C216 C211 C212 C213 1.1(5)
P2 C211 C212 C213 -174.9(2)
C211 C212 C213 C214 -0.9(5)
C212 C213 C214 C215 -0.1(5)
C213 C214 C215 C216 1.1(5)
C214 C215 C216 C211 -0.9(5)
C212 C211 C216 C215 -0.2(5)
P2 C211 C216 C215 175.9(2)
C226 C221 C222 C223 -2.7(5)
P2 C221 C222 C223 -179.4(3)
C221 C222 C223 C224 2.7(5)
C222 C223 C224 C225 -1.2(5)
C223 C224 C225 C226 -0.3(5)
C222 C221 C226 C225 1.1(5)
P2 C221 C226 C225 177.9(3)
C224 C225 C226 C221 0.4(5)
C236 C231 C232 C233 0.0(5)
P2 C231 C232 C233 172.8(2)
C231 C232 C233 C234 -2.3(5)
C232 C233 C234 C235 2.5(5)
C233 C234 C235 C236 -0.4(5)
C234 C235 C236 C231 -1.9(5)
C232 C231 C236 C235 2.1(4)
P2 C231 C236 C235 -170.4(2)
C12 C17 N1 C18 -59.8(3)
C12 C17 N1 C19 -176.3(3)
C12 C17 N1 Pd1 64.7(3)
C22 C27 N2 C29 -59.3(3)
C22 C27 N2 C28 -176.6(3)
C22 C27 N2 Pd2 66.7(3)
C126 C121 P1 C131 -64.5(3)
C122 C121 P1 C131 117.2(2)
C126 C121 P1 C111 43.0(3)
C122 C121 P1 C111 -135.3(2)
C126 C121 P1 Pd1 176.2(2)
C122 C121 P1 Pd1 -2.1(3)
C136 C131 P1 C121 3.9(3)
C132 C131 P1 C121 -175.5(2)
C136 C131 P1 C111 -103.0(3)
C132 C131 P1 C111 77.6(3)
C136 C131 P1 Pd1 127.3(2)
C132 C131 P1 Pd1 -52.1(3)
C112 C111 P1 C121 -116.8(3)
C116 C111 P1 C121 62.8(3)
C112 C111 P1 C131 -5.4(3)
C116 C111 P1 C131 174.2(2)
C112 C111 P1 Pd1 114.9(2)
C116 C111 P1 Pd1 -65.6(3)
C226 C221 P2 C231 124.1(3)
C222 C221 P2 C231 -59.3(3)
C226 C221 P2 C211 -124.2(3)
C222 C221 P2 C211 52.5(3)
C226 C221 P2 Pd2 6.6(3)
C222 C221 P2 Pd2 -176.7(2)
C236 C231 P2 C221 1.5(3)
C232 C231 P2 C221 -171.0(2)
C236 C231 P2 C211 -109.6(3)
C232 C231 P2 C211 77.9(3)
C236 C231 P2 Pd2 123.1(2)
C232 C231 P2 Pd2 -49.4(3)
C212 C211 P2 C221 -145.9(3)
C216 C211 P2 C221 38.1(3)
C212 C211 P2 C231 -31.2(3)
C216 C211 P2 C231 152.8(2)
C212 C211 P2 Pd2 87.4(3)
C216 C211 P2 Pd2 -88.6(2)
C16 C11 Se1 Pd1 -128.3(2)
C12 C11 Se1 Pd1 53.6(2)
C26 C21 Se2 Pd2 -135.3(2)
C22 C21 Se2 Pd2 47.1(3)
C18 N1 Pd1 P1 -106.3(10)
C19 N1 Pd1 P1 11.5(12)
C17 N1 Pd1 P1 129.8(10)
C18 N1 Pd1 Se1 117.90(19)
C19 N1 Pd1 Se1 -124.29(19)
C17 N1 Pd1 Se1 -6.0(2)
C18 N1 Pd1 Cl1 -59.52(19)
C19 N1 Pd1 Cl1 58.29(19)
C17 N1 Pd1 Cl1 176.5(2)
C121 P1 Pd1 N1 115.4(11)
C131 P1 Pd1 N1 -4.0(11)
C111 P1 Pd1 N1 -121.9(11)
C121 P1 Pd1 Se1 -108.76(10)
C131 P1 Pd1 Se1 131.84(11)
C111 P1 Pd1 Se1 13.97(12)
C121 P1 Pd1 Cl1 68.50(11)
C131 P1 Pd1 Cl1 -50.90(11)
C111 P1 Pd1 Cl1 -168.77(13)
C11 Se1 Pd1 N1 -40.01(12)
C11 Se1 Pd1 P1 142.68(10)
C11 Se1 Pd1 Cl1 103.0(3)
C29 N2 Pd2 P2 -127.4(6)
C28 N2 Pd2 P2 -9.4(8)
C27 N2 Pd2 P2 107.8(6)
C29 N2 Pd2 Cl2 -58.9(2)
C28 N2 Pd2 Cl2 59.1(2)
C27 N2 Pd2 Cl2 176.3(2)
C29 N2 Pd2 Se2 114.3(2)
C28 N2 Pd2 Se2 -127.74(19)
C27 N2 Pd2 Se2 -10.6(2)
C221 P2 Pd2 N2 138.4(6)
C231 P2 Pd2 N2 19.1(6)
C211 P2 Pd2 N2 -99.1(6)
C221 P2 Pd2 Cl2 69.70(11)
C231 P2 Pd2 Cl2 -49.62(11)
C211 P2 Pd2 Cl2 -167.78(12)
C221 P2 Pd2 Se2 -102.97(11)
C231 P2 Pd2 Se2 137.71(11)
C211 P2 Pd2 Se2 19.56(12)
C21 Se2 Pd2 N2 -34.07(12)
C21 Se2 Pd2 P2 151.86(10)
C21 Se2 Pd2 Cl2 93.78(19)
